data_7023587
loop_
_publ_author_name
'Clegg, Jack K.'
'Li, Feng'
'Jolliffe, Katrina A.'
'Lindoy, Leonard F.'
'Meehan, George V.'
'Parsons, Simon'
'Tasker, Peter A.'
'White, Fraser J.'

_publ_section_title
;
 Hierarchical assembly of discrete copper(II) metallo-structures from
 pre-assembled dinuclear (bis-\b-diketonato)metallocycles and flexible
 difunctional co-ligands.
;
_journal_issue 39
_journal_name_full 'Dalton transactions (Cambridge, England : 2003)'
_journal_page_first 14315
_journal_page_last 14323
_journal_paper_doi 10.1039/c3dt51531a
_journal_volume 42
_journal_year 2013
_chemical_formula_moiety 'C104 H152 Cu4 N8 O16, C6 H14 N2'
_chemical_formula_sum 'C110 H166 Cu4 N10 O16'
_chemical_formula_weight 2138.68
_chemical_name_systematic
;
 ?
;
_space_group_crystal_system triclinic
_space_group_IT_number 2
_space_group_name_Hall '-P 1'
_space_group_name_H-M_alt 'P -1'
_symmetry_space_group_name_Hall '-P 1'
_symmetry_space_group_name_H-M 'P -1'
_atom_sites_solution_hydrogens geom
_audit_creation_method SHELXL-2013
_cell_angle_alpha 78.6480(10)
_cell_angle_beta 80.5250(10)
_cell_angle_gamma 79.9620(10)
_cell_formula_units_Z 1
_cell_length_a 11.3608(9)
_cell_length_b 14.4945(11)
_cell_length_c 17.5171(13)
_cell_measurement_reflns_used 12291
_cell_measurement_temperature 150(2)
_cell_measurement_theta_max 28.19
_cell_measurement_theta_min 2.22
_cell_volume 2759.3(4)
_computing_cell_refinement 'SAINT (Bruker,1995)'
_computing_data_collection 'SMART (Bruker,1995)'
_computing_data_reduction 'SAINT and XPREP (Bruker 1995)'
_computing_molecular_graphics 'ORTEP-3 (Farrugia, 1997), WINGX-32 (Farrugia, 1999)'
_computing_publication_material 'enCIFer 1.1 (CCDC, 2005)'
_computing_structure_refinement 'SHELXL-97 (Sheldrick, 1997)'
_computing_structure_solution 'SIR97 (Altomare, et. al. 1999)'
_diffrn_ambient_temperature 150(2)
_diffrn_measured_fraction_theta_full 0.998
_diffrn_measured_fraction_theta_max 0.920
_diffrn_measurement_device_type 'Bruker SMART 1000 CCD'
_diffrn_measurement_method \w
_diffrn_radiation_monochromator graphite
_diffrn_radiation_source 'sealed tube'
_diffrn_radiation_type MoK\a
_diffrn_radiation_wavelength 0.71073
_diffrn_reflns_av_R_equivalents 0.0214
_diffrn_reflns_av_unetI/netI 0.0310
_diffrn_reflns_Laue_measured_fraction_full 0.998
_diffrn_reflns_Laue_measured_fraction_max 0.920
_diffrn_reflns_limit_h_max 14
_diffrn_reflns_limit_h_min -15
_diffrn_reflns_limit_k_max 18
_diffrn_reflns_limit_k_min -19
_diffrn_reflns_limit_l_max 23
_diffrn_reflns_limit_l_min -23
_diffrn_reflns_number 27310
_diffrn_reflns_point_group_measured_fraction_full 0.998
_diffrn_reflns_point_group_measured_fraction_max 0.920
_diffrn_reflns_theta_full 25.000
_diffrn_reflns_theta_max 28.403
_diffrn_reflns_theta_min 1.712
_diffrn_standards_decay_% 0.01
_diffrn_standards_number 274
_exptl_absorpt_coefficient_mu 0.826
_exptl_absorpt_correction_T_max 1.0000
_exptl_absorpt_correction_T_min 0.826276
_exptl_absorpt_correction_type multi-scan
_exptl_absorpt_process_details 'SADABS (Sheldrick, 2003)'
_exptl_crystal_colour green
_exptl_crystal_density_diffrn 1.287
_exptl_crystal_description prism
_exptl_crystal_F_000 1140
_exptl_crystal_size_max 0.4
_exptl_crystal_size_mid 0.35
_exptl_crystal_size_min 0.3
_refine_diff_density_max 0.430
_refine_diff_density_min -0.274
_refine_diff_density_rms 0.054
_refine_ls_extinction_method none
_refine_ls_goodness_of_fit_ref 1.011
_refine_ls_hydrogen_treatment constr
_refine_ls_matrix_type full
_refine_ls_number_parameters 678
_refine_ls_number_reflns 12766
_refine_ls_number_restraints 15
_refine_ls_restrained_S_all 1.014
_refine_ls_R_factor_all 0.0462
_refine_ls_R_factor_gt 0.0333
_refine_ls_shift/su_max 0.001
_refine_ls_shift/su_mean 0.000
_refine_ls_structure_factor_coef Fsqd
_refine_ls_weighting_details 'w=1/[\s^2^(Fo^2^)+(0.0481P)^2^+0.8700P] where P=(Fo^2^+2Fc^2^)/3'
_refine_ls_weighting_scheme calc
_refine_ls_wR_factor_gt 0.0855
_refine_ls_wR_factor_ref 0.0925
_reflns_Friedel_coverage 0.000
_reflns_number_gt 10329
_reflns_number_total 12766
_reflns_threshold_expression 'I > 2\s(I)'
_cod_data_source_file c3dt51531a.txt
_cod_data_source_block lj191sad
_cod_database_code 7023587
_shelx_space_group_comment
;
The symmetry employed for this shelxl refinement is uniquely defined
by the following loop, which should always be used as a source of
symmetry information in preference to the above space-group names.
They are only intended as comments.
;
_shelxl_version_number 2013-4

loop_
_space_group_symop_operation_xyz
'x, y, z'
'-x, -y, -z'

loop_
_atom_site_label
_atom_site_type_symbol
_atom_site_fract_x
_atom_site_fract_y
_atom_site_fract_z
_atom_site_U_iso_or_equiv
_atom_site_adp_type
_atom_site_occupancy
_atom_site_site_symmetry_order
_atom_site_calc_flag
_atom_site_refinement_flags_posn
_atom_site_refinement_flags_adp
_atom_site_refinement_flags_occupancy
_atom_site_disorder_assembly
_atom_site_disorder_group
C1 C 0.55481(16) 0.28157(14) 0.92028(10) 0.0329(4) Uani 1 1 d . . . . .
H1A H 0.4838 0.2544 0.9492 0.049 Uiso 1 1 calc R U . . .
H1B H 0.6038 0.2932 0.9576 0.049 Uiso 1 1 calc R U . . .
H1C H 0.6028 0.2370 0.8877 0.049 Uiso 1 1 calc R U . . .
C2 C 0.43598(18) 0.44418(15) 0.91962(11) 0.0366(4) Uani 1 1 d . . . . .
H2A H 0.4120 0.5056 0.8869 0.055 Uiso 1 1 calc R U . . .
H2B H 0.4826 0.4534 0.9591 0.055 Uiso 1 1 calc R U . . .
H2C H 0.3637 0.4168 0.9459 0.055 Uiso 1 1 calc R U . . .
C3 C 0.62392(16) 0.42109(14) 0.82401(11) 0.0339(4) Uani 1 1 d . . . . .
H3A H 0.6779 0.3754 0.7950 0.051 Uiso 1 1 calc R U . . .
H3B H 0.6668 0.4384 0.8621 0.051 Uiso 1 1 calc R U . . .
H3C H 0.5974 0.4782 0.7871 0.051 Uiso 1 1 calc R U . . .
C4 C 0.51392(15) 0.37609(12) 0.86746(9) 0.0253(3) Uani 1 1 d . . . . .
C5 C 0.43487(14) 0.35464(12) 0.81182(9) 0.0223(3) Uani 1 1 d . . . . .
C6 C 0.47457(15) 0.36278(13) 0.73114(10) 0.0274(4) Uani 1 1 d . . . . .
H6 H 0.5514 0.3821 0.7123 0.033 Uiso 1 1 calc R U . . .
C7 C 0.40838(14) 0.34426(11) 0.67615(9) 0.0213(3) Uani 1 1 d . . . . .
C8 C 0.46203(14) 0.35218(11) 0.59136(9) 0.0211(3) Uani 1 1 d . . . . .
C9 C 0.39447(14) 0.33356(11) 0.53783(9) 0.0207(3) Uani 1 1 d . . . . .
H9 H 0.3159 0.3174 0.5559 0.025 Uiso 1 1 calc R U . . .
C10 C 0.43983(14) 0.33812(11) 0.45823(9) 0.0208(3) Uani 1 1 d . . . . .
C11 C 0.55459(16) 0.36233(14) 0.43249(10) 0.0320(4) Uani 1 1 d . . . . .
H11 H 0.5866 0.3664 0.3785 0.038 Uiso 1 1 calc R U . . .
C12 C 0.62258(17) 0.38063(16) 0.48516(11) 0.0400(5) Uani 1 1 d . . . . .
H12 H 0.7013 0.3964 0.4671 0.048 Uiso 1 1 calc R U . . .
C13 C 0.57699(16) 0.37611(14) 0.56371(10) 0.0308(4) Uani 1 1 d . . . . .
H13 H 0.6242 0.3894 0.5991 0.037 Uiso 1 1 calc R U . . .
C14 C 0.36105(14) 0.31694(11) 0.40451(9) 0.0201(3) Uani 1 1 d . . . . .
C15 C 0.40936(15) 0.30488(12) 0.32725(9) 0.0250(3) Uani 1 1 d . . . . .
H15 H 0.4922 0.3102 0.3104 0.030 Uiso 1 1 calc R U . . .
C16 C 0.34141(15) 0.28541(11) 0.27383(9) 0.0219(3) Uani 1 1 d . . . . .
C17 C 0.40020(16) 0.25970(13) 0.19352(9) 0.0290(4) Uani 1 1 d . . . . .
C18 C 0.3840(3) 0.15665(16) 0.19565(13) 0.0594(7) Uani 1 1 d . . . . .
H18A H 0.2981 0.1507 0.2075 0.089 Uiso 1 1 calc R U . . .
H18B H 0.4275 0.1148 0.2363 0.089 Uiso 1 1 calc R U . . .
H18C H 0.4162 0.1384 0.1444 0.089 Uiso 1 1 calc R U . . .
C19 C 0.3307(2) 0.32350(17) 0.12975(10) 0.0453(5) Uani 1 1 d . . . . .
H19A H 0.3436 0.3895 0.1256 0.068 Uiso 1 1 calc R U . . .
H19B H 0.2444 0.3193 0.1437 0.068 Uiso 1 1 calc R U . . .
H19C H 0.3598 0.3024 0.0792 0.068 Uiso 1 1 calc R U . . .
C20 C 0.53336(19) 0.2701(2) 0.17393(12) 0.0559(7) Uani 1 1 d . . . . .
H20A H 0.5644 0.2534 0.1220 0.084 Uiso 1 1 calc R U . . .
H20B H 0.5782 0.2276 0.2135 0.084 Uiso 1 1 calc R U . . .
H20C H 0.5432 0.3360 0.1736 0.084 Uiso 1 1 calc R U . . .
C21 C 0.03012(16) 0.31228(15) 1.04216(10) 0.0348(4) Uani 1 1 d . . . . .
H21A H 0.0654 0.3700 1.0182 0.052 Uiso 1 1 calc R U . . .
H21B H 0.0940 0.2572 1.0447 0.052 Uiso 1 1 calc R U . . .
H21C H -0.0097 0.3183 1.0954 0.052 Uiso 1 1 calc R U . . .
C22 C -0.12324(18) 0.21169(15) 1.03351(10) 0.0370(4) Uani 1 1 d . . . . .
H22A H -0.0621 0.1549 1.0382 0.055 Uiso 1 1 calc R U . . .
H22B H -0.1837 0.2031 1.0025 0.055 Uiso 1 1 calc R U . . .
H22C H -0.1625 0.2217 1.0860 0.055 Uiso 1 1 calc R U . . .
C23 C -0.15899(18) 0.38669(14) 0.98562(11) 0.0377(4) Uani 1 1 d . . . . .
H23A H -0.2013 0.3941 1.0380 0.057 Uiso 1 1 calc R U . . .
H23B H -0.2168 0.3792 0.9523 0.057 Uiso 1 1 calc R U . . .
H23C H -0.1206 0.4431 0.9622 0.057 Uiso 1 1 calc R U . . .
C24 C -0.06273(14) 0.29874(12) 0.99242(9) 0.0238(3) Uani 1 1 d . . . . .
C25 C 0.00015(14) 0.28634(11) 0.90926(9) 0.0196(3) Uani 1 1 d . . . . .
C26 C -0.06098(14) 0.25574(11) 0.85700(9) 0.0213(3) Uani 1 1 d . . . . .
H26 H -0.1400 0.2408 0.8755 0.026 Uiso 1 1 calc R U . . .
C27 C -0.01232(14) 0.24608(11) 0.77961(9) 0.0191(3) Uani 1 1 d . . . . .
C28 C -0.08593(13) 0.21873(10) 0.72578(9) 0.0182(3) Uani 1 1 d . . . . .
C29 C -0.04283(13) 0.23034(10) 0.64532(9) 0.0182(3) Uani 1 1 d . . . . .
H29 H 0.0321 0.2530 0.6269 0.022 Uiso 1 1 calc R U . . .
C30 C -0.10805(14) 0.20917(11) 0.59165(9) 0.0195(3) Uani 1 1 d . . . . .
C31 C -0.21888(15) 0.17705(12) 0.61901(9) 0.0255(3) Uani 1 1 d . . . . .
H31 H -0.2653 0.1640 0.5830 0.031 Uiso 1 1 calc R U . . .
C32 C -0.26140(15) 0.16413(13) 0.69887(10) 0.0288(4) Uani 1 1 d . . . . .
H32 H -0.3362 0.1413 0.7173 0.035 Uiso 1 1 calc R U . . .
C33 C -0.19537(15) 0.18439(12) 0.75183(9) 0.0238(3) Uani 1 1 d . . . . .
H33 H -0.2250 0.1748 0.8063 0.029 Uiso 1 1 calc R U . . .
C34 C -0.05600(14) 0.22072(11) 0.50617(9) 0.0200(3) Uani 1 1 d . . . . .
C35 C -0.09174(16) 0.16716(12) 0.45822(9) 0.0264(3) Uani 1 1 d . . . . .
H35 H -0.1463 0.1237 0.4819 0.032 Uiso 1 1 calc R U . . .
C36 C -0.05205(15) 0.17352(11) 0.37718(9) 0.0227(3) Uani 1 1 d . . . . .
C37 C -0.09822(17) 0.11247(12) 0.32912(10) 0.0298(4) Uani 1 1 d D . . . .
C38 C -0.0464(5) 0.1328(4) 0.2446(2) 0.0571(12) Uani 0.6 1 d D . P A 1
H38A H -0.0779 0.0939 0.2149 0.086 Uiso 0.6 1 calc R U P A 1
H38B H 0.0417 0.1174 0.2396 0.086 Uiso 0.6 1 calc R U P A 1
H38C H -0.0691 0.2003 0.2236 0.086 Uiso 0.6 1 calc R U P A 1
C39 C -0.0780(6) 0.0112(5) 0.3648(5) 0.0499(17) Uani 0.6 1 d D . P A 1
H39A H -0.1189 0.0026 0.4190 0.075 Uiso 0.6 1 calc R U P A 1
H39B H 0.0087 -0.0103 0.3647 0.075 Uiso 0.6 1 calc R U P A 1
H39C H -0.1104 -0.0262 0.3344 0.075 Uiso 0.6 1 calc R U P A 1
C40 C -0.2412(4) 0.1456(4) 0.3334(3) 0.0534(12) Uani 0.6 1 d D . P A 1
H40A H -0.2573 0.2140 0.3131 0.080 Uiso 0.6 1 calc R U P A 1
H40B H -0.2791 0.1327 0.3881 0.080 Uiso 0.6 1 calc R U P A 1
H40C H -0.2745 0.1105 0.3016 0.080 Uiso 0.6 1 calc R U P A 1
C38A C 0.0152(6) 0.0792(5) 0.2655(4) 0.0563(18) Uani 0.4 1 d D . P A 2
H38D H -0.0101 0.0389 0.2342 0.085 Uiso 0.4 1 calc R U P A 2
H38E H 0.0815 0.0433 0.2933 0.085 Uiso 0.4 1 calc R U P A 2
H38F H 0.0422 0.1355 0.2307 0.085 Uiso 0.4 1 calc R U P A 2
C39A C -0.1963(7) 0.1653(4) 0.2903(4) 0.0501(17) Uani 0.4 1 d D . P A 2
H39D H -0.2204 0.1267 0.2572 0.075 Uiso 0.4 1 calc R U P A 2
H39E H -0.1712 0.2235 0.2576 0.075 Uiso 0.4 1 calc R U P A 2
H39F H -0.2647 0.1822 0.3296 0.075 Uiso 0.4 1 calc R U P A 2
C40A C -0.1284(7) 0.0172(8) 0.3781(7) 0.0371(19) Uani 0.4 1 d D . P A 2
H40D H -0.2024 0.0285 0.4147 0.056 Uiso 0.4 1 calc R U P A 2
H40E H -0.0618 -0.0133 0.4078 0.056 Uiso 0.4 1 calc R U P A 2
H40F H -0.1402 -0.0245 0.3431 0.056 Uiso 0.4 1 calc R U P A 2
C41 C 0.21418(19) 0.04439(14) 0.85598(13) 0.0406(5) Uani 1 1 d . . . . .
H41A H 0.2517 -0.0210 0.8493 0.049 Uiso 1 1 calc R U . . .
H41B H 0.1441 0.0622 0.8264 0.049 Uiso 1 1 calc R U . . .
C42 C 0.17143(19) 0.04637(14) 0.94202(13) 0.0420(5) Uani 1 1 d . . . . .
H42A H 0.1296 0.1108 0.9486 0.050 Uiso 1 1 calc R U . . .
H42B H 0.1133 0.0009 0.9622 0.050 Uiso 1 1 calc R U . . .
C43 C 0.35621(19) 0.09055(14) 0.95669(13) 0.0420(5) Uani 1 1 d . . . . .
H43A H 0.4252 0.0761 0.9872 0.050 Uiso 1 1 calc R U . . .
H43B H 0.3141 0.1551 0.9626 0.050 Uiso 1 1 calc R U . . .
C44 C 0.40132(18) 0.08761(15) 0.87150(13) 0.0415(5) Uani 1 1 d . . . . .
H44A H 0.4584 0.1341 0.8517 0.050 Uiso 1 1 calc R U . . .
H44B H 0.4454 0.0235 0.8661 0.050 Uiso 1 1 calc R U . . .
C45 C 0.3474(2) 0.09979(17) 0.74264(14) 0.0544(6) Uani 1 1 d . . . . .
H45A H 0.3794 0.0330 0.7402 0.082 Uiso 1 1 calc R U . . .
H45B H 0.4117 0.1389 0.7227 0.082 Uiso 1 1 calc R U . . .
H45C H 0.2817 0.1208 0.7104 0.082 Uiso 1 1 calc R U . . .
C46 C 0.2334(3) 0.01889(19) 1.07047(14) 0.0692(8) Uani 1 1 d . . . . .
H46A H 0.3029 -0.0014 1.0995 0.104 Uiso 1 1 calc R U . . .
H46B H 0.1753 -0.0260 1.0888 0.104 Uiso 1 1 calc R U . . .
H46C H 0.1949 0.0825 1.0794 0.104 Uiso 1 1 calc R U . . .
C47 C 0.15018(15) 0.54373(12) 0.67185(10) 0.0287(4) Uani 1 1 d . . . . .
H47A H 0.2361 0.5221 0.6540 0.034 Uiso 1 1 calc R U . . .
H47B H 0.1373 0.6141 0.6630 0.034 Uiso 1 1 calc R U . . .
C48 C 0.07182(16) 0.50999(13) 0.62461(10) 0.0309(4) Uani 1 1 d . . . . .
H48A H 0.0921 0.5362 0.5683 0.037 Uiso 1 1 calc R U . . .
H48B H 0.0883 0.4397 0.6310 0.037 Uiso 1 1 calc R U . . .
C49 C -0.08460(16) 0.50498(13) 0.73482(11) 0.0341(4) Uani 1 1 d . . . . .
H49A H -0.0722 0.4346 0.7448 0.041 Uiso 1 1 calc R U . . .
H49B H -0.1702 0.5272 0.7530 0.041 Uiso 1 1 calc R U . . .
C50 C -0.00524(17) 0.53973(13) 0.78038(10) 0.0327(4) Uani 1 1 d . . . . .
H50A H -0.0198 0.6101 0.7721 0.039 Uiso 1 1 calc R U . . .
H50B H -0.0256 0.5158 0.8372 0.039 Uiso 1 1 calc R U . . .
C51 C 0.1969(2) 0.54214(15) 0.80028(13) 0.0470(5) Uani 1 1 d . . . . .
H51A H 0.2820 0.5277 0.7788 0.071 Uiso 1 1 calc R U . . .
H51B H 0.1845 0.5111 0.8554 0.071 Uiso 1 1 calc R U . . .
H51C H 0.1745 0.6111 0.7968 0.071 Uiso 1 1 calc R U . . .
C52 C -0.1287(2) 0.49676(14) 0.60680(16) 0.0533(6) Uani 1 1 d . . . . .
H52A H -0.0993 0.4285 0.6111 0.080 Uiso 1 1 calc R U . . .
H52B H -0.1201 0.5268 0.5513 0.080 Uiso 1 1 calc R U . . .
H52C H -0.2138 0.5063 0.6294 0.080 Uiso 1 1 calc R U . . .
C55 C 0.2890(2) 0.06076(16) 0.42846(14) 0.0535(6) Uani 1 1 d . . . . .
H55A H 0.2181 0.0874 0.4615 0.080 Uiso 1 1 calc R U . . .
H55B H 0.2660 0.0153 0.4010 0.080 Uiso 1 1 calc R U . . .
H55C H 0.3212 0.1122 0.3899 0.080 Uiso 1 1 calc R U . . .
C54 C 0.4875(2) -0.02856(15) 0.42997(12) 0.0472(5) Uani 1 1 d . . . . .
H54A H 0.5204 0.0225 0.3902 0.057 Uiso 1 1 calc R U . . .
H54B H 0.4649 -0.0744 0.4019 0.057 Uiso 1 1 calc R U . . .
C53 C 0.5828(2) -0.07864(15) 0.48076(13) 0.0485(6) Uani 1 1 d . . . . .
H53A H 0.5509 -0.1312 0.5192 0.058 Uiso 1 1 calc R U . . .
H53B H 0.6541 -0.1064 0.4475 0.058 Uiso 1 1 calc R U . . .
N1 N 0.30161(14) 0.10985(11) 0.82402(9) 0.0348(4) Uani 1 1 d . . . . .
N2 N 0.27355(18) 0.02116(12) 0.98699(11) 0.0459(4) Uani 1 1 d . . . . .
N3 N 0.12227(13) 0.50717(10) 0.75539(8) 0.0284(3) Uani 1 1 d . . . . .
N4 N -0.05773(13) 0.53989(10) 0.64972(8) 0.0278(3) Uani 1 1 d . . . . .
N5 N 0.38073(17) 0.01237(11) 0.47734(10) 0.0420(4) Uani 1 1 d . . . . .
O1 O 0.33496(10) 0.32966(9) 0.84551(6) 0.0278(3) Uani 1 1 d . . . . .
O2 O 0.30391(10) 0.32055(9) 0.69231(6) 0.0282(3) Uani 1 1 d . . . . .
O3 O 0.25308(10) 0.30993(8) 0.43550(6) 0.0220(2) Uani 1 1 d . . . . .
O4 O 0.22844(10) 0.28464(8) 0.28668(6) 0.0245(2) Uani 1 1 d . . . . .
O5 O 0.10575(10) 0.30671(9) 0.89273(6) 0.0294(3) Uani 1 1 d . . . . .
O6 O 0.09218(10) 0.26199(10) 0.74755(6) 0.0297(3) Uani 1 1 d . . . . .
O7 O 0.02138(10) 0.27829(8) 0.48459(6) 0.0230(2) Uani 1 1 d . . . . .
O8 O 0.02014(11) 0.22841(8) 0.33899(6) 0.0256(2) Uani 1 1 d . . . . .
Cu1 Cu 0.20995(2) 0.30318(2) 0.79474(2) 0.03423(7) Uani 1 1 d . . . . .
Cu2 Cu 0.12181(2) 0.29259(2) 0.38354(2) 0.02052(6) Uani 1 1 d . . . . .

loop_
_atom_site_aniso_label
_atom_site_aniso_U_11
_atom_site_aniso_U_22
_atom_site_aniso_U_33
_atom_site_aniso_U_23
_atom_site_aniso_U_13
_atom_site_aniso_U_12
C1 0.0280(9) 0.0439(11) 0.0277(9) -0.0020(8) -0.0084(7) -0.0084(8)
C2 0.0374(10) 0.0481(11) 0.0325(10) -0.0217(8) -0.0110(8) -0.0056(9)
C3 0.0302(9) 0.0497(11) 0.0274(9) -0.0039(8) -0.0097(7) -0.0189(8)
C4 0.0217(8) 0.0378(9) 0.0204(8) -0.0081(7) -0.0064(6) -0.0084(7)
C5 0.0201(8) 0.0291(8) 0.0204(8) -0.0079(6) -0.0047(6) -0.0051(6)
C6 0.0208(8) 0.0440(10) 0.0210(8) -0.0094(7) -0.0014(6) -0.0115(7)
C7 0.0186(7) 0.0284(8) 0.0184(7) -0.0075(6) -0.0012(6) -0.0046(6)
C8 0.0210(8) 0.0252(8) 0.0176(7) -0.0045(6) -0.0017(6) -0.0048(6)
C9 0.0202(7) 0.0241(8) 0.0184(7) -0.0046(6) -0.0012(6) -0.0052(6)
C10 0.0223(8) 0.0236(8) 0.0166(7) -0.0038(6) -0.0021(6) -0.0042(6)
C11 0.0301(9) 0.0507(11) 0.0157(8) -0.0037(7) 0.0021(7) -0.0151(8)
C12 0.0275(9) 0.0727(14) 0.0235(9) -0.0062(9) 0.0022(7) -0.0253(9)
C13 0.0259(9) 0.0489(11) 0.0212(8) -0.0061(7) -0.0037(7) -0.0151(8)
C14 0.0232(8) 0.0201(7) 0.0166(7) -0.0018(6) -0.0032(6) -0.0034(6)
C15 0.0244(8) 0.0329(9) 0.0174(8) -0.0053(6) -0.0005(6) -0.0048(7)
C16 0.0270(8) 0.0216(8) 0.0155(7) -0.0023(6) -0.0014(6) -0.0018(6)
C17 0.0322(9) 0.0377(10) 0.0163(8) -0.0089(7) -0.0013(7) -0.0004(7)
C18 0.092(2) 0.0423(12) 0.0411(12) -0.0237(10) 0.0097(12) -0.0027(12)
C19 0.0517(13) 0.0641(14) 0.0157(8) -0.0082(9) -0.0057(8) 0.0061(11)
C20 0.0337(11) 0.109(2) 0.0269(10) -0.0272(12) 0.0055(9) -0.0070(12)
C21 0.0287(9) 0.0602(12) 0.0202(8) -0.0151(8) -0.0020(7) -0.0109(9)
C22 0.0434(11) 0.0487(11) 0.0207(9) -0.0069(8) 0.0056(8) -0.0200(9)
C23 0.0382(10) 0.0470(11) 0.0261(9) -0.0146(8) -0.0024(8) 0.0062(9)
C24 0.0237(8) 0.0335(9) 0.0154(7) -0.0081(6) -0.0007(6) -0.0052(7)
C25 0.0202(7) 0.0232(8) 0.0156(7) -0.0036(6) -0.0022(6) -0.0038(6)
C26 0.0195(7) 0.0275(8) 0.0181(7) -0.0053(6) -0.0011(6) -0.0066(6)
C27 0.0195(7) 0.0207(7) 0.0177(7) -0.0034(6) -0.0028(6) -0.0045(6)
C28 0.0196(7) 0.0182(7) 0.0174(7) -0.0047(6) -0.0035(6) -0.0018(6)
C29 0.0181(7) 0.0193(7) 0.0179(7) -0.0040(6) -0.0021(6) -0.0041(6)
C30 0.0213(7) 0.0211(7) 0.0170(7) -0.0047(6) -0.0036(6) -0.0033(6)
C31 0.0231(8) 0.0352(9) 0.0223(8) -0.0087(7) -0.0054(6) -0.0090(7)
C32 0.0225(8) 0.0425(10) 0.0255(8) -0.0089(7) -0.0005(7) -0.0147(7)
C33 0.0244(8) 0.0311(9) 0.0175(7) -0.0062(6) -0.0003(6) -0.0087(7)
C34 0.0204(7) 0.0223(8) 0.0178(7) -0.0032(6) -0.0053(6) -0.0022(6)
C35 0.0329(9) 0.0323(9) 0.0176(8) -0.0047(6) -0.0029(7) -0.0146(7)
C36 0.0267(8) 0.0241(8) 0.0189(7) -0.0045(6) -0.0064(6) -0.0041(6)
C37 0.0437(10) 0.0327(9) 0.0188(8) -0.0057(7) -0.0084(7) -0.0163(8)
C38 0.091(4) 0.072(3) 0.0236(18) -0.0172(19) 0.000(2) -0.052(3)
C39 0.087(5) 0.027(2) 0.041(3) -0.010(2) -0.027(4) -0.002(4)
C40 0.046(3) 0.068(3) 0.063(3) -0.032(3) -0.030(2) -0.007(2)
C38A 0.067(4) 0.068(5) 0.047(4) -0.040(4) 0.015(3) -0.032(4)
C39A 0.074(5) 0.037(3) 0.052(4) -0.010(3) -0.043(4) -0.006(3)
C40A 0.054(5) 0.033(4) 0.033(4) -0.015(3) -0.009(4) -0.015(4)
C41 0.0417(11) 0.0324(10) 0.0535(13) -0.0154(9) -0.0110(9) -0.0077(8)
C42 0.0430(11) 0.0289(10) 0.0528(13) -0.0038(9) -0.0019(10) -0.0100(8)
C43 0.0432(11) 0.0354(10) 0.0504(12) -0.0100(9) -0.0190(10) 0.0006(9)
C44 0.0326(10) 0.0361(10) 0.0573(13) -0.0165(9) -0.0057(9) 0.0002(8)
C45 0.0695(16) 0.0492(13) 0.0467(13) -0.0253(11) 0.0042(11) -0.0064(12)
C46 0.102(2) 0.0508(15) 0.0468(14) 0.0092(11) -0.0126(15) -0.0076(15)
C47 0.0253(8) 0.0306(9) 0.0255(8) -0.0005(7) 0.0017(7) -0.0013(7)
C48 0.0370(10) 0.0322(9) 0.0202(8) -0.0061(7) -0.0026(7) 0.0042(7)
C49 0.0265(9) 0.0278(9) 0.0394(10) 0.0084(8) 0.0030(8) -0.0033(7)
C50 0.0369(10) 0.0363(10) 0.0165(8) 0.0010(7) 0.0024(7) 0.0054(8)
C51 0.0531(13) 0.0429(12) 0.0508(13) -0.0168(10) -0.0275(11) 0.0068(10)
C52 0.0619(15) 0.0274(10) 0.0837(18) -0.0197(10) -0.0429(13) 0.0008(9)
C55 0.0713(16) 0.0360(11) 0.0467(13) 0.0036(10) -0.0026(12) -0.0079(11)
C54 0.0689(15) 0.0366(11) 0.0328(11) -0.0093(9) 0.0067(10) -0.0079(10)
C53 0.0670(15) 0.0315(10) 0.0412(12) -0.0104(9) 0.0082(11) -0.0013(10)
N1 0.0361(9) 0.0346(8) 0.0370(9) -0.0165(7) -0.0016(7) -0.0054(7)
N2 0.0584(12) 0.0299(9) 0.0472(11) -0.0004(7) -0.0131(9) -0.0018(8)
N3 0.0315(8) 0.0311(8) 0.0209(7) -0.0040(6) -0.0054(6) 0.0006(6)
N4 0.0306(8) 0.0252(7) 0.0294(8) -0.0054(6) -0.0094(6) -0.0034(6)
N5 0.0616(12) 0.0281(8) 0.0309(9) -0.0019(7) 0.0051(8) -0.0061(8)
O1 0.0220(6) 0.0485(7) 0.0178(5) -0.0116(5) -0.0014(4) -0.0135(5)
O2 0.0216(6) 0.0515(8) 0.0167(5) -0.0128(5) 0.0004(4) -0.0145(5)
O3 0.0223(6) 0.0310(6) 0.0141(5) -0.0052(4) -0.0021(4) -0.0069(5)
O4 0.0267(6) 0.0336(6) 0.0145(5) -0.0070(4) -0.0027(4) -0.0043(5)
O5 0.0256(6) 0.0517(8) 0.0161(5) -0.0130(5) 0.0022(5) -0.0164(6)
O6 0.0218(6) 0.0566(8) 0.0163(5) -0.0136(5) 0.0011(4) -0.0159(5)
O7 0.0276(6) 0.0290(6) 0.0155(5) -0.0055(4) -0.0016(4) -0.0116(5)
O8 0.0328(6) 0.0320(6) 0.0157(5) -0.0049(5) -0.0042(5) -0.0131(5)
Cu1 0.02324(11) 0.07122(17) 0.01651(11) -0.01801(10) 0.00309(8) -0.02305(11)
Cu2 0.02306(10) 0.02688(11) 0.01357(9) -0.00498(7) -0.00242(7) -0.00732(8)

loop_
_atom_type_symbol
_atom_type_description
_atom_type_scat_dispersion_real
_atom_type_scat_dispersion_imag
_atom_type_scat_source
C C 0.0033 0.0016 'International Tables Vol C Tables 4.2.6.8 and 6.1.1.4'
H H 0.0000 0.0000 'International Tables Vol C Tables 4.2.6.8 and 6.1.1.4'
N N 0.0061 0.0033 'International Tables Vol C Tables 4.2.6.8 and 6.1.1.4'
O O 0.0106 0.0060 'International Tables Vol C Tables 4.2.6.8 and 6.1.1.4'
Cu Cu 0.3201 1.2651 'International Tables Vol C Tables 4.2.6.8 and 6.1.1.4'

loop_
_geom_angle_atom_site_label_1
_geom_angle_atom_site_label_2
_geom_angle_atom_site_label_3
_geom_angle
_geom_angle_site_symmetry_1
_geom_angle_site_symmetry_3
C4 C1 H1A 109.5 . .
C4 C1 H1B 109.5 . .
H1A C1 H1B 109.5 . .
C4 C1 H1C 109.5 . .
H1A C1 H1C 109.5 . .
H1B C1 H1C 109.5 . .
C4 C2 H2A 109.5 . .
C4 C2 H2B 109.5 . .
H2A C2 H2B 109.5 . .
C4 C2 H2C 109.5 . .
H2A C2 H2C 109.5 . .
H2B C2 H2C 109.5 . .
C4 C3 H3A 109.5 . .
C4 C3 H3B 109.5 . .
H3A C3 H3B 109.5 . .
C4 C3 H3C 109.5 . .
H3A C3 H3C 109.5 . .
H3B C3 H3C 109.5 . .
C3 C4 C5 113.04(13) . .
C3 C4 C1 110.03(14) . .
C5 C4 C1 107.45(14) . .
C3 C4 C2 109.19(15) . .
C5 C4 C2 108.39(13) . .
C1 C4 C2 108.63(14) . .
O1 C5 C6 125.04(14) . .
O1 C5 C4 114.38(13) . .
C6 C5 C4 120.58(14) . .
C5 C6 C7 124.34(15) . .
C5 C6 H6 117.8 . .
C7 C6 H6 117.8 . .
O2 C7 C6 124.85(14) . .
O2 C7 C8 115.53(13) . .
C6 C7 C8 119.62(14) . .
C13 C8 C9 118.47(14) . .
C13 C8 C7 122.96(14) . .
C9 C8 C7 118.56(14) . .
C8 C9 C10 121.49(14) . .
C8 C9 H9 119.3 . .
C10 C9 H9 119.3 . .
C11 C10 C9 118.65(14) . .
C11 C10 C14 123.28(14) . .
C9 C10 C14 118.07(14) . .
C12 C11 C10 120.34(15) . .
C12 C11 H11 119.8 . .
C10 C11 H11 119.8 . .
C13 C12 C11 120.64(17) . .
C13 C12 H12 119.7 . .
C11 C12 H12 119.7 . .
C12 C13 C8 120.40(16) . .
C12 C13 H13 119.8 . .
C8 C13 H13 119.8 . .
O3 C14 C15 125.29(14) . .
O3 C14 C10 114.60(13) . .
C15 C14 C10 120.10(14) . .
C16 C15 C14 123.29(15) . .
C16 C15 H15 118.4 . .
C14 C15 H15 118.4 . .
O4 C16 C15 124.47(14) . .
O4 C16 C17 113.50(14) . .
C15 C16 C17 122.01(15) . .
C20 C17 C18 109.92(19) . .
C20 C17 C19 109.43(17) . .
C18 C17 C19 108.33(18) . .
C20 C17 C16 113.93(15) . .
C18 C17 C16 106.71(15) . .
C19 C17 C16 108.35(14) . .
C17 C18 H18A 109.5 . .
C17 C18 H18B 109.5 . .
H18A C18 H18B 109.5 . .
C17 C18 H18C 109.5 . .
H18A C18 H18C 109.5 . .
H18B C18 H18C 109.5 . .
C17 C19 H19A 109.5 . .
C17 C19 H19B 109.5 . .
H19A C19 H19B 109.5 . .
C17 C19 H19C 109.5 . .
H19A C19 H19C 109.5 . .
H19B C19 H19C 109.5 . .
C17 C20 H20A 109.5 . .
C17 C20 H20B 109.5 . .
H20A C20 H20B 109.5 . .
C17 C20 H20C 109.5 . .
H20A C20 H20C 109.5 . .
H20B C20 H20C 109.5 . .
C24 C21 H21A 109.5 . .
C24 C21 H21B 109.5 . .
H21A C21 H21B 109.5 . .
C24 C21 H21C 109.5 . .
H21A C21 H21C 109.5 . .
H21B C21 H21C 109.5 . .
C24 C22 H22A 109.5 . .
C24 C22 H22B 109.5 . .
H22A C22 H22B 109.5 . .
C24 C22 H22C 109.5 . .
H22A C22 H22C 109.5 . .
H22B C22 H22C 109.5 . .
C24 C23 H23A 109.5 . .
C24 C23 H23B 109.5 . .
H23A C23 H23B 109.5 . .
C24 C23 H23C 109.5 . .
H23A C23 H23C 109.5 . .
H23B C23 H23C 109.5 . .
C23 C24 C21 109.28(15) . .
C23 C24 C22 108.90(15) . .
C21 C24 C22 108.89(14) . .
C23 C24 C25 108.74(13) . .
C21 C24 C25 109.68(13) . .
C22 C24 C25 111.32(13) . .
O5 C25 C26 124.34(14) . .
O5 C25 C24 115.25(13) . .
C26 C25 C24 120.39(14) . .
C27 C26 C25 124.08(14) . .
C27 C26 H26 118.0 . .
C25 C26 H26 118.0 . .
O6 C27 C26 124.95(14) . .
O6 C27 C28 114.03(13) . .
C26 C27 C28 120.98(14) . .
C33 C28 C29 118.66(14) . .
C33 C28 C27 123.31(13) . .
C29 C28 C27 118.02(13) . .
C30 C29 C28 121.19(14) . .
C30 C29 H29 119.4 . .
C28 C29 H29 119.4 . .
C29 C30 C31 119.05(14) . .
C29 C30 C34 118.91(13) . .
C31 C30 C34 122.04(13) . .
C32 C31 C30 120.06(14) . .
C32 C31 H31 120.0 . .
C30 C31 H31 120.0 . .
C33 C32 C31 120.46(15) . .
C33 C32 H32 119.8 . .
C31 C32 H32 119.8 . .
C32 C33 C28 120.56(14) . .
C32 C33 H33 119.7 . .
C28 C33 H33 119.7 . .
O7 C34 C35 125.68(14) . .
O7 C34 C30 115.41(13) . .
C35 C34 C30 118.88(14) . .
C34 C35 C36 124.19(15) . .
C34 C35 H35 117.9 . .
C36 C35 H35 117.9 . .
O8 C36 C35 124.03(14) . .
O8 C36 C37 115.70(14) . .
C35 C36 C37 120.27(14) . .
C39 C37 C38 114.0(4) . .
C39A C37 C40A 112.6(5) . .
C39A C37 C36 110.9(3) . .
C39 C37 C36 110.7(3) . .
C38 C37 C36 110.81(19) . .
C40A C37 C36 112.7(4) . .
C39 C37 C40 107.8(3) . .
C38 C37 C40 106.8(3) . .
C36 C37 C40 106.4(2) . .
C39A C37 C38A 110.8(4) . .
C40A C37 C38A 102.6(4) . .
C36 C37 C38A 106.8(3) . .
C37 C38 H38A 109.5 . .
C37 C38 H38B 109.5 . .
H38A C38 H38B 109.5 . .
C37 C38 H38C 109.5 . .
H38A C38 H38C 109.5 . .
H38B C38 H38C 109.5 . .
C37 C39 H39A 109.5 . .
C37 C39 H39B 109.5 . .
H39A C39 H39B 109.5 . .
C37 C39 H39C 109.5 . .
H39A C39 H39C 109.5 . .
H39B C39 H39C 109.5 . .
C37 C40 H40A 109.5 . .
C37 C40 H40B 109.5 . .
H40A C40 H40B 109.5 . .
C37 C40 H40C 109.5 . .
H40A C40 H40C 109.5 . .
H40B C40 H40C 109.5 . .
C37 C38A H38D 109.5 . .
C37 C38A H38E 109.5 . .
H38D C38A H38E 109.5 . .
C37 C38A H38F 109.5 . .
H38D C38A H38F 109.5 . .
H38E C38A H38F 109.5 . .
C37 C39A H39D 109.5 . .
C37 C39A H39E 109.5 . .
H39D C39A H39E 109.5 . .
C37 C39A H39F 109.5 . .
H39D C39A H39F 109.5 . .
H39E C39A H39F 109.5 . .
C37 C40A H40D 109.5 . .
C37 C40A H40E 109.5 . .
H40D C40A H40E 109.5 . .
C37 C40A H40F 109.5 . .
H40D C40A H40F 109.5 . .
H40E C40A H40F 109.5 . .
N1 C41 C42 111.40(16) . .
N1 C41 H41A 109.3 . .
C42 C41 H41A 109.3 . .
N1 C41 H41B 109.3 . .
C42 C41 H41B 109.3 . .
H41A C41 H41B 108.0 . .
N2 C42 C41 110.42(17) . .
N2 C42 H42A 109.6 . .
C41 C42 H42A 109.6 . .
N2 C42 H42B 109.6 . .
C41 C42 H42B 109.6 . .
H42A C42 H42B 108.1 . .
N2 C43 C44 109.92(17) . .
N2 C43 H43A 109.7 . .
C44 C43 H43A 109.7 . .
N2 C43 H43B 109.7 . .
C44 C43 H43B 109.7 . .
H43A C43 H43B 108.2 . .
N1 C44 C43 111.39(16) . .
N1 C44 H44A 109.4 . .
C43 C44 H44A 109.4 . .
N1 C44 H44B 109.4 . .
C43 C44 H44B 109.4 . .
H44A C44 H44B 108.0 . .
N1 C45 H45A 109.5 . .
N1 C45 H45B 109.5 . .
H45A C45 H45B 109.5 . .
N1 C45 H45C 109.5 . .
H45A C45 H45C 109.5 . .
H45B C45 H45C 109.5 . .
N2 C46 H46A 109.5 . .
N2 C46 H46B 109.5 . .
H46A C46 H46B 109.5 . .
N2 C46 H46C 109.5 . .
H46A C46 H46C 109.5 . .
H46B C46 H46C 109.5 . .
N3 C47 C48 110.98(14) . .
N3 C47 H47A 109.4 . .
C48 C47 H47A 109.4 . .
N3 C47 H47B 109.4 . .
C48 C47 H47B 109.4 . .
H47A C47 H47B 108.0 . .
N4 C48 C47 111.48(14) . .
N4 C48 H48A 109.3 . .
C47 C48 H48A 109.3 . .
N4 C48 H48B 109.3 . .
C47 C48 H48B 109.3 . .
H48A C48 H48B 108.0 . .
N4 C49 C50 111.23(14) . .
N4 C49 H49A 109.4 . .
C50 C49 H49A 109.4 . .
N4 C49 H49B 109.4 . .
C50 C49 H49B 109.4 . .
H49A C49 H49B 108.0 . .
N3 C50 C49 110.75(14) . .
N3 C50 H50A 109.5 . .
C49 C50 H50A 109.5 . .
N3 C50 H50B 109.5 . .
C49 C50 H50B 109.5 . .
H50A C50 H50B 108.1 . .
N3 C51 H51A 109.5 . .
N3 C51 H51B 109.5 . .
H51A C51 H51B 109.5 . .
N3 C51 H51C 109.5 . .
H51A C51 H51C 109.5 . .
H51B C51 H51C 109.5 . .
N4 C52 H52A 109.5 . .
N4 C52 H52B 109.5 . .
H52A C52 H52B 109.5 . .
N4 C52 H52C 109.5 . .
H52A C52 H52C 109.5 . .
H52B C52 H52C 109.5 . .
N5 C55 H55A 109.5 . .
N5 C55 H55B 109.5 . .
H55A C55 H55B 109.5 . .
N5 C55 H55C 109.5 . .
H55A C55 H55C 109.5 . .
H55B C55 H55C 109.5 . .
N5 C54 C53 110.89(17) . .
N5 C54 H54A 109.5 . .
C53 C54 H54A 109.5 . .
N5 C54 H54B 109.5 . .
C53 C54 H54B 109.5 . .
H54A C54 H54B 108.0 . .
N5 C53 C54 110.85(17) 2_656 .
N5 C53 H53A 109.5 2_656 .
C54 C53 H53A 109.5 . .
N5 C53 H53B 109.5 2_656 .
C54 C53 H53B 109.5 . .
H53A C53 H53B 108.1 . .
C45 N1 C41 109.30(16) . .
C45 N1 C44 110.06(17) . .
C41 N1 C44 109.25(16) . .
C45 N1 Cu1 97.18(12) . .
C41 N1 Cu1 116.68(12) . .
C44 N1 Cu1 113.65(11) . .
C46 N2 C43 111.11(19) . .
C46 N2 C42 111.1(2) . .
C43 N2 C42 108.07(15) . .
C51 N3 C47 110.24(16) . .
C51 N3 C50 109.52(15) . .
C47 N3 C50 108.46(13) . .
C51 N3 Cu1 98.41(10) . .
C47 N3 Cu1 112.14(10) . .
C50 N3 Cu1 117.60(11) . .
C52 N4 C49 109.43(16) . .
C52 N4 C48 108.48(15) . .
C49 N4 C48 108.50(13) . .
C52 N4 Cu2 104.38(11) . 2_566
C49 N4 Cu2 111.91(11) . 2_566
C48 N4 Cu2 113.97(11) . 2_566
C55 N5 C54 110.91(17) . .
C55 N5 C53 110.74(17) . 2_656
C54 N5 C53 108.27(18) . 2_656
C5 O1 Cu1 126.20(10) . .
C7 O2 Cu1 126.28(10) . .
C14 O3 Cu2 126.90(10) . .
C16 O4 Cu2 128.19(10) . .
C25 O5 Cu1 127.10(10) . .
C27 O6 Cu1 126.69(10) . .
C34 O7 Cu2 124.70(10) . .
C36 O8 Cu2 125.94(10) . .
O6 Cu1 O5 92.82(5) . .
O6 Cu1 O1 173.56(6) . .
O5 Cu1 O1 87.44(5) . .
O6 Cu1 O2 87.59(5) . .
O5 Cu1 O2 170.92(6) . .
O1 Cu1 O2 93.16(5) . .
O6 Cu1 N1 84.18(5) . .
O5 Cu1 N1 97.02(5) . .
O1 Cu1 N1 89.40(5) . .
O2 Cu1 N1 92.05(5) . .
O6 Cu1 N3 95.73(5) . .
O5 Cu1 N3 86.21(5) . .
O1 Cu1 N3 90.71(5) . .
O2 Cu1 N3 84.73(5) . .
N1 Cu1 N3 176.78(4) . .
O4 Cu2 O7 170.68(5) . .
O4 Cu2 O8 84.56(5) . .
O7 Cu2 O8 91.93(5) . .
O4 Cu2 O3 91.27(5) . .
O7 Cu2 O3 88.97(5) . .
O8 Cu2 O3 159.23(5) . .
O4 Cu2 N4 94.43(5) . 2_566
O7 Cu2 N4 94.87(5) . 2_566
O8 Cu2 N4 107.49(5) . 2_566
O3 Cu2 N4 93.10(5) . 2_566

loop_
_geom_bond_atom_site_label_1
_geom_bond_atom_site_label_2
_geom_bond_distance
_geom_bond_site_symmetry_2
C1 C4 1.539(2) .
C1 H1A 0.9800 .
C1 H1B 0.9800 .
C1 H1C 0.9800 .
C2 C4 1.542(2) .
C2 H2A 0.9800 .
C2 H2B 0.9800 .
C2 H2C 0.9800 .
C3 C4 1.530(2) .
C3 H3A 0.9800 .
C3 H3B 0.9800 .
C3 H3C 0.9800 .
C4 C5 1.536(2) .
C5 O1 1.2673(19) .
C5 C6 1.399(2) .
C6 C7 1.406(2) .
C6 H6 0.9500 .
C7 O2 1.2650(19) .
C7 C8 1.500(2) .
C8 C13 1.394(2) .
C8 C9 1.396(2) .
C9 C10 1.398(2) .
C9 H9 0.9500 .
C10 C11 1.389(2) .
C10 C14 1.506(2) .
C11 C12 1.386(2) .
C11 H11 0.9500 .
C12 C13 1.381(2) .
C12 H12 0.9500 .
C13 H13 0.9500 .
C14 O3 1.2697(19) .
C14 C15 1.407(2) .
C15 C16 1.403(2) .
C15 H15 0.9500 .
C16 O4 1.2677(19) .
C16 C17 1.541(2) .
C17 C20 1.522(3) .
C17 C18 1.529(3) .
C17 C19 1.535(2) .
C18 H18A 0.9800 .
C18 H18B 0.9800 .
C18 H18C 0.9800 .
C19 H19A 0.9800 .
C19 H19B 0.9800 .
C19 H19C 0.9800 .
C20 H20A 0.9800 .
C20 H20B 0.9800 .
C20 H20C 0.9800 .
C21 C24 1.534(2) .
C21 H21A 0.9800 .
C21 H21B 0.9800 .
C21 H21C 0.9800 .
C22 C24 1.538(2) .
C22 H22A 0.9800 .
C22 H22B 0.9800 .
C22 H22C 0.9800 .
C23 C24 1.527(2) .
C23 H23A 0.9800 .
C23 H23B 0.9800 .
C23 H23C 0.9800 .
C24 C25 1.543(2) .
C25 O5 1.2593(19) .
C25 C26 1.412(2) .
C26 C27 1.402(2) .
C26 H26 0.9500 .
C27 O6 1.2660(19) .
C27 C28 1.506(2) .
C28 C33 1.393(2) .
C28 C29 1.401(2) .
C29 C30 1.396(2) .
C29 H29 0.9500 .
C30 C31 1.396(2) .
C30 C34 1.505(2) .
C31 C32 1.390(2) .
C31 H31 0.9500 .
C32 C33 1.387(2) .
C32 H32 0.9500 .
C33 H33 0.9500 .
C34 O7 1.2784(18) .
C34 C35 1.397(2) .
C35 C36 1.407(2) .
C35 H35 0.9500 .
C36 O8 1.2611(19) .
C36 C37 1.539(2) .
C37 C39A 1.427(6) .
C37 C39 1.472(8) .
C37 C38 1.493(4) .
C37 C40A 1.537(12) .
C37 C40 1.606(5) .
C37 C38A 1.630(6) .
C38 H38A 0.9800 .
C38 H38B 0.9800 .
C38 H38C 0.9800 .
C39 H39A 0.9800 .
C39 H39B 0.9800 .
C39 H39C 0.9800 .
C40 H40A 0.9800 .
C40 H40B 0.9800 .
C40 H40C 0.9800 .
C38A H38D 0.9800 .
C38A H38E 0.9800 .
C38A H38F 0.9800 .
C39A H39D 0.9800 .
C39A H39E 0.9800 .
C39A H39F 0.9800 .
C40A H40D 0.9800 .
C40A H40E 0.9800 .
C40A H40F 0.9800 .
C41 N1 1.462(2) .
C41 C42 1.510(3) .
C41 H41A 0.9900 .
C41 H41B 0.9900 .
C42 N2 1.463(3) .
C42 H42A 0.9900 .
C42 H42B 0.9900 .
C43 N2 1.460(3) .
C43 C44 1.502(3) .
C43 H43A 0.9900 .
C43 H43B 0.9900 .
C44 N1 1.469(3) .
C44 H44A 0.9900 .
C44 H44B 0.9900 .
C45 N1 1.461(3) .
C45 H45A 0.9800 .
C45 H45B 0.9800 .
C45 H45C 0.9800 .
C46 N2 1.454(3) .
C46 H46A 0.9800 .
C46 H46B 0.9800 .
C46 H46C 0.9800 .
C47 N3 1.457(2) .
C47 C48 1.507(2) .
C47 H47A 0.9900 .
C47 H47B 0.9900 .
C48 N4 1.479(2) .
C48 H48A 0.9900 .
C48 H48B 0.9900 .
C49 N4 1.476(2) .
C49 C50 1.502(3) .
C49 H49A 0.9900 .
C49 H49B 0.9900 .
C50 N3 1.465(2) .
C50 H50A 0.9900 .
C50 H50B 0.9900 .
C51 N3 1.456(2) .
C51 H51A 0.9800 .
C51 H51B 0.9800 .
C51 H51C 0.9800 .
C52 N4 1.472(2) .
C52 H52A 0.9800 .
C52 H52B 0.9800 .
C52 H52C 0.9800 .
C55 N5 1.454(3) .
C55 H55A 0.9800 .
C55 H55B 0.9800 .
C55 H55C 0.9800 .
C54 N5 1.457(3) .
C54 C53 1.510(3) .
C54 H54A 0.9900 .
C54 H54B 0.9900 .
C53 N5 1.466(3) 2_656
C53 H53A 0.9900 .
C53 H53B 0.9900 .
N1 Cu1 2.7916(16) .
N3 Cu1 2.9337(15) .
N4 Cu2 2.3942(14) 2_566
N5 C53 1.466(3) 2_656
O1 Cu1 1.9223(11) .
O2 Cu1 1.9256(11) .
O3 Cu2 1.9450(11) .
O4 Cu2 1.9265(11) .
O5 Cu1 1.9221(11) .
O6 Cu1 1.9150(11) .
O7 Cu2 1.9367(11) .
O8 Cu2 1.9406(11) .
Cu2 N4 2.3942(14) 2_566

loop_
_geom_torsion_atom_site_label_1
_geom_torsion_atom_site_label_2
_geom_torsion_atom_site_label_3
_geom_torsion_atom_site_label_4
_geom_torsion
_geom_torsion_site_symmetry_4
C3 C4 C5 O1 -170.79(15) .
C1 C4 C5 O1 67.63(18) .
C2 C4 C5 O1 -49.6(2) .
C3 C4 C5 C6 9.5(2) .
C1 C4 C5 C6 -112.13(17) .
C2 C4 C5 C6 130.65(17) .
O1 C5 C6 C7 0.1(3) .
C4 C5 C6 C7 179.78(16) .
C5 C6 C7 O2 2.0(3) .
C5 C6 C7 C8 -177.91(16) .
O2 C7 C8 C13 -178.98(16) .
C6 C7 C8 C13 0.9(2) .
O2 C7 C8 C9 0.2(2) .
C6 C7 C8 C9 -179.92(15) .
C13 C8 C9 C10 0.3(2) .
C7 C8 C9 C10 -178.94(14) .
C8 C9 C10 C11 -0.4(2) .
C8 C9 C10 C14 179.96(14) .
C9 C10 C11 C12 0.6(3) .
C14 C10 C11 C12 -179.76(17) .
C10 C11 C12 C13 -0.7(3) .
C11 C12 C13 C8 0.6(3) .
C9 C8 C13 C12 -0.4(3) .
C7 C8 C13 C12 178.80(17) .
C11 C10 C14 O3 -170.11(16) .
C9 C10 C14 O3 9.5(2) .
C11 C10 C14 C15 11.0(2) .
C9 C10 C14 C15 -169.32(14) .
O3 C14 C15 C16 1.5(3) .
C10 C14 C15 C16 -179.74(15) .
C14 C15 C16 O4 6.3(3) .
C14 C15 C16 C17 -171.86(15) .
O4 C16 C17 C20 174.14(17) .
C15 C16 C17 C20 -7.5(2) .
O4 C16 C17 C18 -64.4(2) .
C15 C16 C17 C18 114.0(2) .
O4 C16 C17 C19 52.1(2) .
C15 C16 C17 C19 -129.57(18) .
C23 C24 C25 O5 106.88(17) .
C21 C24 C25 O5 -12.6(2) .
C22 C24 C25 O5 -133.15(16) .
C23 C24 C25 C26 -72.05(19) .
C21 C24 C25 C26 168.50(15) .
C22 C24 C25 C26 47.9(2) .
O5 C25 C26 C27 -1.3(3) .
C24 C25 C26 C27 177.51(14) .
C25 C26 C27 O6 1.1(3) .
C25 C26 C27 C28 -176.25(14) .
O6 C27 C28 C33 169.94(15) .
C26 C27 C28 C33 -12.4(2) .
O6 C27 C28 C29 -11.4(2) .
C26 C27 C28 C29 166.30(14) .
C33 C28 C29 C30 0.7(2) .
C27 C28 C29 C30 -178.07(13) .
C28 C29 C30 C31 0.8(2) .
C28 C29 C30 C34 -178.53(13) .
C29 C30 C31 C32 -1.7(2) .
C34 C30 C31 C32 177.64(15) .
C30 C31 C32 C33 1.0(3) .
C31 C32 C33 C28 0.5(3) .
C29 C28 C33 C32 -1.4(2) .
C27 C28 C33 C32 177.31(15) .
C29 C30 C34 O7 -23.0(2) .
C31 C30 C34 O7 157.61(15) .
C29 C30 C34 C35 155.00(15) .
C31 C30 C34 C35 -24.4(2) .
O7 C34 C35 C36 -4.0(3) .
C30 C34 C35 C36 178.22(15) .
C34 C35 C36 O8 -0.1(3) .
C34 C35 C36 C37 -179.07(16) .
O8 C36 C37 C39A -82.1(4) .
C35 C36 C37 C39A 97.0(4) .
O8 C36 C37 C39 127.0(3) .
C35 C36 C37 C39 -53.9(3) .
O8 C36 C37 C38 -0.5(3) .
C35 C36 C37 C38 178.6(3) .
O8 C36 C37 C40A 150.6(4) .
C35 C36 C37 C40A -30.3(4) .
O8 C36 C37 C40 -116.1(2) .
C35 C36 C37 C40 63.0(3) .
O8 C36 C37 C38A 38.7(4) .
C35 C36 C37 C38A -142.2(3) .
N1 C41 C42 N2 -58.5(2) .
N2 C43 C44 N1 60.0(2) .
N3 C47 C48 N4 58.56(19) .
N4 C49 C50 N3 -59.63(19) .
N5 C54 C53 N5 -59.7(2) 2_656
C42 C41 N1 C45 175.49(17) .
C42 C41 N1 C44 55.0(2) .
C42 C41 N1 Cu1 -75.59(18) .
C43 C44 N1 C45 -175.98(17) .
C43 C44 N1 C41 -56.0(2) .
C43 C44 N1 Cu1 76.26(17) .
C44 C43 N2 C46 176.98(18) .
C44 C43 N2 C42 -60.9(2) .
C41 C42 N2 C46 -177.64(17) .
C41 C42 N2 C43 60.2(2) .
C48 C47 N3 C51 -178.75(14) .
C48 C47 N3 C50 -58.85(18) .
C48 C47 N3 Cu1 72.69(15) .
C49 C50 N3 C51 179.80(15) .
C49 C50 N3 C47 59.45(18) .
C49 C50 N3 Cu1 -69.07(15) .
C50 C49 N4 C52 174.46(15) .
C50 C49 N4 C48 56.27(19) .
C50 C49 N4 Cu2 -70.33(15) 2_566
C47 C48 N4 C52 -174.49(15) .
C47 C48 N4 C49 -55.69(19) .
C47 C48 N4 Cu2 69.72(15) 2_566
C53 C54 N5 C55 179.86(18) .
C53 C54 N5 C53 58.2(2) 2_656
C6 C5 O1 Cu1 -3.4(2) .
C4 C5 O1 Cu1 176.83(10) .
C6 C7 O2 Cu1 -0.4(2) .
C8 C7 O2 Cu1 179.56(10) .
C15 C14 O3 Cu2 -6.1(2) .
C10 C14 O3 Cu2 175.16(9) .
C15 C16 O4 Cu2 -8.7(2) .
C17 C16 O4 Cu2 169.58(10) .
C26 C25 O5 Cu1 0.6(2) .
C24 C25 O5 Cu1 -178.32(10) .
C26 C27 O6 Cu1 -0.2(2) .
C28 C27 O6 Cu1 177.33(10) .
C35 C34 O7 Cu2 -8.1(2) .
C30 C34 O7 Cu2 169.76(9) .
C35 C36 O8 Cu2 15.7(2) .
C37 C36 O8 Cu2 -165.29(11) .
